data_7055920
loop_
_publ_author_name
'Zeng, Ying'
'Liu, Sui-Jun'
'Liu, Cai-Ming'
'Xie, Yong-Rong'
'Du, Zi-Yi'

_publ_section_title
;
 Diversified magnetic behaviors of new nickel(ii) and copper(ii) azido
 coordination polymers templated by diethyl or triethyl amines
;
_journal_issue 3
_journal_name_full 'New J. Chem.'
_journal_page_first 1212
_journal_paper_doi 10.1039/C6NJ03268K
_journal_volume 41
_journal_year 2017
_chemical_formula_sum 'C4 H12 Cu3 N22'
_chemical_formula_weight 558.98
_space_group_crystal_system triclinic
_space_group_IT_number 2
_space_group_name_Hall '-P 1'
_space_group_name_H-M_alt 'P -1'
_symmetry_space_group_name_Hall '-P 1'
_symmetry_space_group_name_H-M 'P -1'
_atom_sites_solution_hydrogens geom
_audit_creation_method SHELXL-2014/7
_audit_update_record
;
2016-12-18 deposited with the CCDC.
2016-12-22 downloaded from the CCDC.
;
_cell_angle_alpha 79.412(2)
_cell_angle_beta 89.080(2)
_cell_angle_gamma 75.553(2)
_cell_formula_units_Z 2
_cell_length_a 6.8322(2)
_cell_length_b 11.3756(4)
_cell_length_c 12.5900(4)
_cell_measurement_reflns_used 4955
_cell_measurement_temperature 296(2)
_cell_measurement_theta_max 27.53
_cell_measurement_theta_min 2.26
_cell_volume 930.97(5)
_computing_cell_refinement 'Bruker SMART'
_computing_data_collection 'Bruker SMART'
_computing_data_reduction 'Bruker SAINT'
_computing_molecular_graphics 'Bruker SHELXTL'
_computing_publication_material 'Bruker SHELXTL'
_computing_structure_refinement 'SHELXL-2014/7 (Sheldrick, 2014)'
_computing_structure_solution 'Bruker SHELXTL'
_diffrn_ambient_temperature 296(2)
_diffrn_measured_fraction_theta_full 0.991
_diffrn_measured_fraction_theta_max 0.990
_diffrn_measurement_device_type 'CCD area detector'
_diffrn_measurement_method 'phi and omega scans'
_diffrn_radiation_type MoK\a
_diffrn_radiation_wavelength 0.71073
_diffrn_reflns_av_R_equivalents 0.0257
_diffrn_reflns_av_unetI/netI 0.0375
_diffrn_reflns_Laue_measured_fraction_full 0.991
_diffrn_reflns_Laue_measured_fraction_max 0.990
_diffrn_reflns_limit_h_max 8
_diffrn_reflns_limit_h_min -8
_diffrn_reflns_limit_k_max 9
_diffrn_reflns_limit_k_min -14
_diffrn_reflns_limit_l_max 15
_diffrn_reflns_limit_l_min -15
_diffrn_reflns_number 7126
_diffrn_reflns_point_group_measured_fraction_full 0.991
_diffrn_reflns_point_group_measured_fraction_max 0.990
_diffrn_reflns_theta_full 25.242
_diffrn_reflns_theta_max 25.995
_diffrn_reflns_theta_min 2.258
_exptl_absorpt_coefficient_mu 3.443
_exptl_absorpt_correction_T_max 0.7456
_exptl_absorpt_correction_T_min 0.4493
_exptl_absorpt_correction_type multi-scan
_exptl_absorpt_process_details 'SADABS (Bruker, 2008)'
_exptl_crystal_colour 'dark brown'
_exptl_crystal_density_diffrn 1.994
_exptl_crystal_description brick
_exptl_crystal_F_000 554
_exptl_crystal_size_max 0.40
_exptl_crystal_size_mid 0.20
_exptl_crystal_size_min 0.05
_refine_diff_density_max 0.431
_refine_diff_density_min -0.663
_refine_diff_density_rms 0.103
_refine_ls_extinction_method none
_refine_ls_goodness_of_fit_ref 1.014
_refine_ls_hydrogen_treatment constr
_refine_ls_matrix_type full
_refine_ls_number_parameters 262
_refine_ls_number_reflns 3626
_refine_ls_number_restraints 0
_refine_ls_restrained_S_all 1.014
_refine_ls_R_factor_all 0.0275
_refine_ls_R_factor_gt 0.0252
_refine_ls_shift/su_max 0.001
_refine_ls_shift/su_mean 0.000
_refine_ls_structure_factor_coef Fsqd
_refine_ls_weighting_details 'w=1/[\s^2^(Fo^2^)+(0.0409P)^2^] where P=(Fo^2^+2Fc^2^)/3'
_refine_ls_weighting_scheme calc
_refine_ls_wR_factor_gt 0.0650
_refine_ls_wR_factor_ref 0.0666
_reflns_Friedel_coverage 0.000
_reflns_number_gt 3315
_reflns_number_total 3626
_reflns_threshold_expression 'I > 2\s(I)'
_cod_data_source_file c6nj03268k2.cif
_cod_data_source_block 2
_cod_depositor_comments 'Adding full bibliography for 7055920--7055922.cif.'
_cod_database_code 7055920
_shelx_shelxl_version_number 2014/7
_shelx_space_group_comment
; 
The symmetry employed for this shelxl refinement is uniquely defined 
by the following loop, which should always be used as a source of 
symmetry information in preference to the above space-group names. 
They are only intended as comments. 
;

loop_
_space_group_symop_operation_xyz
'x, y, z'
'-x, -y, -z'

loop_
_atom_site_label
_atom_site_type_symbol
_atom_site_fract_x
_atom_site_fract_y
_atom_site_fract_z
_atom_site_U_iso_or_equiv
_atom_site_adp_type
_atom_site_occupancy
_atom_site_site_symmetry_order
_atom_site_calc_flag
_atom_site_refinement_flags_posn
_atom_site_refinement_flags_adp
Cu1 Cu 0.59511(3) 0.60636(2) 0.01306(2) 0.02460(9) Uani 1 1 d . .
Cu2 Cu 0.39245(3) 0.88620(2) 0.06305(2) 0.02169(8) Uani 1 1 d . .
Cu3 Cu 0.28882(3) 1.13674(2) 0.14394(2) 0.02259(8) Uani 1 1 d . .
N1 N 0.5958(3) 0.48883(18) -0.08431(16) 0.0407(5) Uani 1 1 d . .
N2 N 0.6584(3) 0.48701(18) -0.17421(16) 0.0409(5) Uani 1 1 d . .
N3 N 0.7180(5) 0.4835(3) -0.2576(2) 0.0851(10) Uani 1 1 d . .
N4 N 0.8013(2) 0.68655(15) -0.06562(15) 0.0271(4) Uani 1 1 d . .
N5 N 0.9519(3) 0.61940(15) -0.09552(14) 0.0271(4) Uani 1 1 d . .
N6 N 1.0924(3) 0.55597(19) -0.12299(18) 0.0459(5) Uani 1 1 d . .
N7 N 0.5516(3) 0.71625(15) 0.12153(14) 0.0266(4) Uani 1 1 d . .
N8 N 0.6531(3) 0.69150(17) 0.20330(16) 0.0397(5) Uani 1 1 d . .
N9 N 0.7456(6) 0.6675(3) 0.2811(2) 0.0946(12) Uani 1 1 d . .
N10 N 0.3734(3) 0.82838(17) -0.07556(15) 0.0299(4) Uani 1 1 d . .
N11 N 0.2200(3) 0.85014(16) -0.12843(14) 0.0272(4) Uani 1 1 d . .
N12 N 0.0782(3) 0.8678(2) -0.18185(18) 0.0464(5) Uani 1 1 d . .
N13 N 0.2714(2) 1.06657(15) 0.00731(14) 0.0250(4) Uani 1 1 d . .
N14 N 0.1248(3) 1.10978(16) -0.05487(15) 0.0304(4) Uani 1 1 d . .
N15 N -0.0119(4) 1.1508(2) -0.1125(2) 0.0592(7) Uani 1 1 d . .
N16 N 0.4004(3) 0.95347(15) 0.19836(14) 0.0269(4) Uani 1 1 d . .
N17 N 0.3546(3) 0.90508(16) 0.28584(16) 0.0367(4) Uani 1 1 d . .
N18 N 0.3153(5) 0.8608(2) 0.3687(2) 0.0728(8) Uani 1 1 d . .
N19 N 0.2952(3) 1.18061(17) 0.28717(15) 0.0327(4) Uani 1 1 d . .
N20 N 0.4421(3) 1.20375(18) 0.31894(15) 0.0358(4) Uani 1 1 d . .
N21 N 0.5774(4) 1.2270(3) 0.3537(2) 0.0756(8) Uani 1 1 d . .
N22 N -0.0205(3) 1.23804(19) 0.43889(17) 0.0407(5) Uani 1 1 d . .
H22A H 0.0490 1.2062 0.3860 0.049 Uiso 1 1 calc R U
H22B H -0.1230 1.2027 0.4526 0.049 Uiso 1 1 calc R U
C1 C -0.1031(5) 1.3724(3) 0.4009(2) 0.0555(7) Uani 1 1 d . .
H1A H -0.1751 1.3862 0.3322 0.067 Uiso 1 1 calc R U
H1B H 0.0074 1.4123 0.3897 0.067 Uiso 1 1 calc R U
C2 C -0.2440(6) 1.4290(3) 0.4809(3) 0.0845(12) Uani 1 1 d . .
H2A H -0.2948 1.5159 0.4541 0.127 Uiso 1 1 calc R U
H2B H -0.3547 1.3906 0.4912 0.127 Uiso 1 1 calc R U
H2C H -0.1724 1.4167 0.5487 0.127 Uiso 1 1 calc R U
C3 C 0.1135(5) 1.2067(3) 0.5376(2) 0.0592(8) Uani 1 1 d . .
H3A H 0.2227 1.2476 0.5241 0.071 Uiso 1 1 calc R U
H3B H 0.0366 1.2374 0.5966 0.071 Uiso 1 1 calc R U
C4 C 0.2006(6) 1.0711(3) 0.5700(3) 0.0782(10) Uani 1 1 d . .
H4A H 0.2857 1.0550 0.6337 0.117 Uiso 1 1 calc R U
H4B H 0.0931 1.0305 0.5849 0.117 Uiso 1 1 calc R U
H4C H 0.2791 1.0406 0.5124 0.117 Uiso 1 1 calc R U

loop_
_atom_site_aniso_label
_atom_site_aniso_U_11
_atom_site_aniso_U_22
_atom_site_aniso_U_33
_atom_site_aniso_U_23
_atom_site_aniso_U_13
_atom_site_aniso_U_12
Cu1 0.03117(15) 0.02227(14) 0.02558(15) -0.01129(11) 0.00747(10) -0.01180(11)
Cu2 0.02678(14) 0.01650(14) 0.02139(14) -0.00625(10) -0.00035(9) -0.00265(10)
Cu3 0.02817(14) 0.01720(14) 0.02229(14) -0.00671(10) -0.00075(10) -0.00315(10)
N1 0.0568(12) 0.0442(11) 0.0380(12) -0.0254(10) 0.0245(10) -0.0327(10)
N2 0.0533(12) 0.0444(11) 0.0378(12) -0.0201(10) 0.0152(10) -0.0279(10)
N3 0.129(3) 0.115(2) 0.0434(16) -0.0419(16) 0.0434(16) -0.073(2)
N4 0.0273(9) 0.0188(8) 0.0349(10) -0.0065(7) 0.0081(7) -0.0046(7)
N5 0.0304(9) 0.0207(8) 0.0276(9) -0.0012(7) 0.0020(7) -0.0038(7)
N6 0.0399(11) 0.0400(11) 0.0449(13) -0.0023(10) 0.0106(9) 0.0091(9)
N7 0.0346(9) 0.0178(8) 0.0266(10) -0.0064(7) -0.0038(7) -0.0029(7)
N8 0.0583(12) 0.0234(9) 0.0351(12) -0.0111(8) -0.0106(10) -0.0010(9)
N9 0.140(3) 0.0598(17) 0.069(2) -0.0259(15) -0.064(2) 0.0169(18)
N10 0.0262(9) 0.0341(10) 0.0307(10) -0.0149(8) -0.0009(7) -0.0039(8)
N11 0.0271(9) 0.0286(9) 0.0281(10) -0.0094(7) 0.0044(8) -0.0083(7)
N12 0.0297(10) 0.0693(15) 0.0415(13) -0.0106(11) -0.0053(9) -0.0141(10)
N13 0.0280(9) 0.0201(8) 0.0263(9) -0.0063(7) -0.0028(7) -0.0033(7)
N14 0.0323(10) 0.0254(9) 0.0336(10) -0.0055(8) -0.0031(8) -0.0073(8)
N15 0.0516(14) 0.0523(14) 0.0668(17) -0.0022(12) -0.0294(13) -0.0047(12)
N16 0.0363(9) 0.0203(8) 0.0221(9) -0.0037(7) 0.0004(7) -0.0034(7)
N17 0.0502(11) 0.0282(9) 0.0322(11) -0.0076(8) 0.0040(9) -0.0090(9)
N18 0.120(2) 0.0627(16) 0.0381(15) -0.0020(12) 0.0262(15) -0.0343(16)
N19 0.0339(10) 0.0401(11) 0.0284(10) -0.0166(8) 0.0022(8) -0.0098(8)
N20 0.0355(10) 0.0424(11) 0.0315(11) -0.0155(9) -0.0028(8) -0.0072(9)
N21 0.0501(15) 0.115(2) 0.078(2) -0.0434(18) -0.0078(13) -0.0299(16)
N22 0.0365(10) 0.0523(12) 0.0394(12) -0.0195(10) 0.0068(8) -0.0149(9)
C1 0.0634(17) 0.0528(16) 0.0532(18) -0.0128(14) 0.0171(14) -0.0191(14)
C2 0.102(3) 0.0544(19) 0.096(3) -0.025(2) 0.049(2) -0.0116(19)
C3 0.0589(18) 0.082(2) 0.0459(17) -0.0218(15) -0.0033(13) -0.0262(16)
C4 0.077(2) 0.085(2) 0.064(2) -0.0051(19) -0.0095(18) -0.010(2)

loop_
_atom_type_symbol
_atom_type_description
_atom_type_scat_dispersion_real
_atom_type_scat_dispersion_imag
_atom_type_scat_source
N N 0.0061 0.0033 'International Tables Vol C Tables 4.2.6.8 and 6.1.1.4'
H H 0.0000 0.0000 'International Tables Vol C Tables 4.2.6.8 and 6.1.1.4'
C C 0.0033 0.0016 'International Tables Vol C Tables 4.2.6.8 and 6.1.1.4'
Cu Cu 0.3201 1.2651 'International Tables Vol C Tables 4.2.6.8 and 6.1.1.4'

loop_
_geom_angle_atom_site_label_1
_geom_angle_atom_site_label_2
_geom_angle_atom_site_label_3
_geom_angle
_geom_angle_site_symmetry_1
_geom_angle_site_symmetry_3
N1 Cu1 N7 169.97(7) . .
N1 Cu1 N1 77.90(8) . 2_665
N7 Cu1 N1 92.39(7) . 2_665
N1 Cu1 N4 96.61(7) . .
N7 Cu1 N4 93.20(7) . .
N1 Cu1 N4 173.93(7) 2_665 .
N7 Cu2 N10 86.67(7) . .
N7 Cu2 N16 96.63(7) . .
N10 Cu2 N16 176.68(7) . .
N7 Cu2 N13 170.93(6) . .
N10 Cu2 N13 97.14(7) . .
N16 Cu2 N13 79.66(7) . .
N19 Cu3 N4 94.34(8) . 2_675
N19 Cu3 N16 94.40(8) . .
N4 Cu3 N16 170.21(7) 2_675 .
N19 Cu3 N13 171.05(7) . .
N4 Cu3 N13 93.40(7) 2_675 .
N16 Cu3 N13 78.25(7) . .
N2 N1 Cu1 130.63(14) . .
N2 N1 Cu1 125.81(14) . 2_665
Cu1 N1 Cu1 102.10(8) . 2_665
N3 N2 N1 179.0(3) . .
N5 N4 Cu1 117.71(13) . .
N5 N4 Cu3 118.64(13) . 2_675
Cu1 N4 Cu3 118.94(8) . 2_675
N6 N5 N4 179.5(2) . .
N8 N7 Cu2 122.28(14) . .
N8 N7 Cu1 121.95(14) . .
Cu2 N7 Cu1 113.20(8) . .
N9 N8 N7 178.7(3) . .
N11 N10 Cu2 123.91(14) . .
N12 N11 N10 177.0(2) . .
N14 N13 Cu2 125.77(13) . .
N14 N13 Cu3 119.95(13) . .
Cu2 N13 Cu3 100.55(8) . .
N15 N14 N13 179.5(2) . .
N17 N16 Cu2 123.79(14) . .
N17 N16 Cu3 120.41(14) . .
Cu2 N16 Cu3 101.47(8) . .
N18 N17 N16 178.3(3) . .
N20 N19 Cu3 120.24(15) . .
N21 N20 N19 176.6(2) . .
C1 N22 C3 113.9(2) . .
N22 C1 C2 111.4(2) . .
C4 C3 N22 112.1(2) . .

loop_
_geom_bond_atom_site_label_1
_geom_bond_atom_site_label_2
_geom_bond_distance
_geom_bond_site_symmetry_2
Cu1 N1 1.9723(17) .
Cu1 N7 1.9861(16) .
Cu1 N1 1.9970(17) 2_665
Cu1 N4 2.0154(16) .
Cu2 N7 1.9787(17) .
Cu2 N10 1.9917(17) .
Cu2 N16 1.9983(17) .
Cu2 N13 2.0073(17) .
Cu3 N19 1.9613(17) .
Cu3 N4 2.0163(17) 2_675
Cu3 N16 2.0238(17) .
Cu3 N13 2.0417(16) .
N1 N2 1.206(3) .
N1 Cu1 1.9970(17) 2_665
N2 N3 1.123(3) .
N4 N5 1.219(2) .
N4 Cu3 2.0163(17) 2_675
N5 N6 1.139(2) .
N7 N8 1.200(3) .
N8 N9 1.126(3) .
N10 N11 1.198(2) .
N11 N12 1.143(3) .
N13 N14 1.223(2) .
N14 N15 1.139(3) .
N16 N17 1.211(3) .
N17 N18 1.131(3) .
N19 N20 1.192(2) .
N20 N21 1.138(3) .
N22 C1 1.481(4) .
N22 C3 1.490(3) .
C1 C2 1.501(4) .
C3 C4 1.489(5) .
